data_1544354
loop_
_publ_author_name
'Zhang, Kanglong'
'Qi, Xiaojin'
'Yuan, Bingnian'

_publ_section_title
;
 Zwitterionic
 4-carboxy-2-(pyridinium-2-yl)-1<i>H</i>-imidazole-5-carboxylate
;
_journal_issue 10
_journal_name_full IUCrData
_journal_page_first x161641
_journal_paper_doi 10.1107/S2414314616016412
_journal_volume 1
_journal_year 2016
_chemical_formula_iupac 'C10 H7 N3 O4'
_chemical_formula_moiety 'C10 H7 N3 O4'
_chemical_formula_sum 'C10 H7 N3 O4'
_chemical_formula_weight 233.19
_chemical_name_systematic
;
4-Carboxy-2-(pyridinium-2-yl)-1<i>H</i>-imidazole-5-carboxylate
;
_space_group_IT_number 14
_symmetry_cell_setting monoclinic
_symmetry_space_group_name_Hall '-P 2ybc'
_symmetry_space_group_name_H-M 'P 1 21/c 1'
_atom_sites_solution_hydrogens geom
_atom_sites_solution_primary direct
_atom_sites_solution_secondary difmap
_audit_creation_method SHELXL-97
_cell_angle_alpha 90.00
_cell_angle_beta 107.68(3)
_cell_angle_gamma 90.00
_cell_formula_units_Z 4
_cell_length_a 11.701(2)
_cell_length_b 10.947(2)
_cell_length_c 7.4253(15)
_cell_measurement_reflns_used 2533
_cell_measurement_temperature 113(2)
_cell_measurement_theta_max 27.9223
_cell_measurement_theta_min 1.8266
_cell_volume 906.2(3)
_computing_cell_refinement
;
CrystalClear (Rigaku, 2008)
;
_computing_data_collection
;
CrystalClear (Rigaku, 2008)
;
_computing_data_reduction
;
CrystalClear (Rigaku, 2008)
;
_computing_molecular_graphics
;
<i>OLEX2</i> (Dolomanov <i>et al.</i>, 2009)
;
_computing_publication_material
;
SHELXL97 (Sheldrick, 2008)
;
_computing_structure_refinement
;
SHELXL97 (Sheldrick, 2008)
;
_computing_structure_solution
;
SHELXS97 (Sheldrick, 2008)
;
_diffrn_ambient_temperature 113(2)
_diffrn_measured_fraction_theta_full 0.999
_diffrn_measured_fraction_theta_max 0.999
_diffrn_measurement_device_type 'Rigaku Pilatus 200K CCD detector'
_diffrn_measurement_method 'profile data from \w-scans'
_diffrn_radiation_monochromator graphite
_diffrn_radiation_source 'fine-focus sealed tube'
_diffrn_radiation_type MoK\a
_diffrn_radiation_wavelength 0.71073
_diffrn_reflns_av_R_equivalents 0.0406
_diffrn_reflns_av_sigmaI/netI 0.0269
_diffrn_reflns_limit_h_max 13
_diffrn_reflns_limit_h_min -13
_diffrn_reflns_limit_k_max 13
_diffrn_reflns_limit_k_min -13
_diffrn_reflns_limit_l_max 8
_diffrn_reflns_limit_l_min -8
_diffrn_reflns_number 8958
_diffrn_reflns_theta_full 24.99
_diffrn_reflns_theta_max 24.99
_diffrn_reflns_theta_min 1.83
_diffrn_standards_number 0
_exptl_absorpt_coefficient_mu 0.136
_exptl_absorpt_correction_T_max 0.989
_exptl_absorpt_correction_T_min 0.971
_exptl_absorpt_correction_type multi-scan
_exptl_absorpt_process_details
;
(SADABS; Sheldrick, 1996)
;
_exptl_crystal_colour yellow
_exptl_crystal_density_diffrn 1.709
_exptl_crystal_density_method 'not measured'
_exptl_crystal_description prism
_exptl_crystal_F_000 480
_exptl_crystal_size_max 0.24
_exptl_crystal_size_mid 0.19
_exptl_crystal_size_min 0.12
_refine_diff_density_max 0.229
_refine_diff_density_min -0.282
_refine_ls_extinction_method none
_refine_ls_goodness_of_fit_ref 1.002
_refine_ls_hydrogen_treatment constr
_refine_ls_matrix_type full
_refine_ls_number_parameters 155
_refine_ls_number_reflns 1589
_refine_ls_number_restraints 0
_refine_ls_restrained_S_all 1.002
_refine_ls_R_factor_all 0.0527
_refine_ls_R_factor_gt 0.0469
_refine_ls_shift/su_max 0.000
_refine_ls_shift/su_mean 0.000
_refine_ls_structure_factor_coef Fsqd
_refine_ls_weighting_details 'calc w=1/[\s^2^(Fo^2^)+(0.0800P)^2^+0.5000P] where P=(Fo^2^+2Fc^2^)/3'
_refine_ls_weighting_scheme calc
_refine_ls_wR_factor_gt 0.1193
_refine_ls_wR_factor_ref 0.1243
_reflns_number_gt 1460
_reflns_number_total 1589
_reflns_threshold_expression I>2\s(I)
_cod_data_source_file zs4002sup1.cif
_cod_data_source_block I
_cod_original_sg_symbol_H-M 'P 21/c'
_cod_database_code 1544354

loop_
_symmetry_equiv_pos_as_xyz
'x, y, z'
'-x, y+1/2, -z+1/2'
'-x, -y, -z'
'x, -y-1/2, z-1/2'

loop_
_atom_site_type_symbol
_atom_site_label
_atom_site_fract_x
_atom_site_fract_y
_atom_site_fract_z
_atom_site_U_iso_or_equiv
_atom_site_adp_type
_atom_site_calc_flag
_atom_site_refinement_flags
_atom_site_occupancy
_atom_site_symmetry_multiplicity
O O1 1.04791(13) 0.34830(13) -0.0067(2) 0.0248(4) Uani d . 1 1
O O2 0.99988(13) 0.15468(13) 0.0351(2) 0.0235(4) Uani d . 1 1
O O3 0.82521(13) 0.04871(13) 0.0987(2) 0.0248(4) Uani d . 1 1
H H3 0.8827 0.0852 0.0831 0.037 Uiso calc R 1 1
O O4 0.65300(13) 0.09509(14) 0.1472(2) 0.0298(4) Uani d . 1 1
N N1 0.85670(15) 0.43688(16) 0.0864(2) 0.0186(4) Uani d . 1 1
H H1 0.9034 0.4932 0.0687 0.022 Uiso calc R 1 1
N N2 0.70101(15) 0.34866(15) 0.1471(2) 0.0191(4) Uani d . 1 1
N N3 0.76016(15) 0.67597(16) 0.1238(2) 0.0190(4) Uani d . 1 1
H H3A 0.8277 0.6683 0.1013 0.023 Uiso calc R 1 1
C C1 0.98184(17) 0.26779(18) 0.0321(3) 0.0189(5) Uani d . 1 1
C C2 0.87398(17) 0.31449(18) 0.0776(3) 0.0182(5) Uani d . 1 1
C C3 0.77614(18) 0.26033(18) 0.1155(3) 0.0184(5) Uani d . 1 1
C C4 0.74573(18) 0.12859(19) 0.1211(3) 0.0207(5) Uani d . 1 1
C C5 0.75262(17) 0.45424(18) 0.1280(3) 0.0179(5) Uani d . 1 1
C C6 0.70164(18) 0.57337(19) 0.1471(3) 0.0188(5) Uani d . 1 1
C C7 0.59330(18) 0.5860(2) 0.1861(3) 0.0210(5) Uani d . 1 1
H H7 0.5524 0.5172 0.2066 0.025 Uiso calc R 1 1
C C8 0.54629(19) 0.7017(2) 0.1945(3) 0.0224(5) Uani d . 1 1
H H8 0.4731 0.7105 0.2179 0.027 Uiso calc R 1 1
C C9 0.60908(19) 0.80397(19) 0.1676(3) 0.0226(5) Uani d . 1 1
H H9 0.5783 0.8818 0.1721 0.027 Uiso calc R 1 1
C C10 0.71828(18) 0.78862(19) 0.1340(3) 0.0212(5) Uani d . 1 1
H H10 0.7624 0.8564 0.1187 0.025 Uiso calc R 1 1

loop_
_atom_site_aniso_label
_atom_site_aniso_U_11
_atom_site_aniso_U_22
_atom_site_aniso_U_33
_atom_site_aniso_U_12
_atom_site_aniso_U_13
_atom_site_aniso_U_23
O1 0.0232(8) 0.0207(8) 0.0344(9) -0.0012(6) 0.0146(7) 0.0020(6)
O2 0.0239(8) 0.0166(8) 0.0324(9) 0.0019(6) 0.0120(7) 0.0003(6)
O3 0.0235(8) 0.0172(8) 0.0372(9) -0.0009(6) 0.0142(7) 0.0012(6)
O4 0.0268(9) 0.0203(8) 0.0476(10) -0.0047(6) 0.0193(8) -0.0016(7)
N1 0.0189(9) 0.0168(9) 0.0221(9) -0.0018(6) 0.0092(7) 0.0018(7)
N2 0.0208(9) 0.0164(9) 0.0203(9) -0.0003(7) 0.0062(7) -0.0001(7)
N3 0.0164(8) 0.0186(9) 0.0227(9) -0.0003(7) 0.0071(7) 0.0009(7)
C1 0.0181(10) 0.0199(11) 0.0191(10) 0.0003(8) 0.0063(8) 0.0008(8)
C2 0.0199(11) 0.0151(10) 0.0195(10) -0.0008(8) 0.0061(8) 0.0006(8)
C3 0.0184(10) 0.0173(11) 0.0201(10) -0.0007(8) 0.0069(8) 0.0003(8)
C4 0.0225(11) 0.0174(11) 0.0231(11) -0.0008(8) 0.0083(9) -0.0019(8)
C5 0.0169(10) 0.0178(10) 0.0196(10) -0.0001(8) 0.0065(8) 0.0003(8)
C6 0.0199(10) 0.0175(10) 0.0180(10) -0.0018(8) 0.0044(8) 0.0003(8)
C7 0.0197(10) 0.0208(11) 0.0244(11) -0.0031(8) 0.0096(9) -0.0015(8)
C8 0.0204(10) 0.0256(11) 0.0218(11) 0.0008(8) 0.0071(9) 0.0001(9)
C9 0.0268(11) 0.0195(11) 0.0219(11) 0.0040(9) 0.0079(9) -0.0006(9)
C10 0.0243(11) 0.0171(11) 0.0209(11) -0.0002(8) 0.0050(9) 0.0019(8)

loop_
_atom_type_symbol
_atom_type_description
_atom_type_scat_dispersion_real
_atom_type_scat_dispersion_imag
_atom_type_scat_source
C C 0.0033 0.0016 'International Tables Vol C Tables 4.2.6.8 and 6.1.1.4'
H H 0.0000 0.0000 'International Tables Vol C Tables 4.2.6.8 and 6.1.1.4'
N N 0.0061 0.0033 'International Tables Vol C Tables 4.2.6.8 and 6.1.1.4'
O O 0.0106 0.0060 'International Tables Vol C Tables 4.2.6.8 and 6.1.1.4'

loop_
_geom_angle_atom_site_label_1
_geom_angle_atom_site_label_2
_geom_angle_atom_site_label_3
_geom_angle
C4 O3 H3 109.5
C5 N1 C2 107.80(16)
C5 N1 H1 126.1
C2 N1 H1 126.1
C5 N2 C3 104.95(17)
C10 N3 C6 123.33(18)
C10 N3 H3A 118.3
C6 N3 H3A 118.3
O2 C1 O1 125.55(18)
O2 C1 C2 118.90(18)
O1 C1 C2 115.55(18)
N1 C2 C3 105.46(17)
N1 C2 C1 119.79(17)
C3 C2 C1 134.74(19)
N2 C3 C2 110.07(18)
N2 C3 C4 120.39(17)
C2 C3 C4 129.53(18)
O4 C4 O3 121.09(19)
O4 C4 C3 121.95(18)
O3 C4 C3 116.96(17)
N2 C5 N1 111.72(17)
N2 C5 C6 123.61(18)
N1 C5 C6 124.67(18)
N3 C6 C7 118.21(18)
N3 C6 C5 119.45(18)
C7 C6 C5 122.33(18)
C8 C7 C6 119.88(19)
C8 C7 H7 120.1
C6 C7 H7 120.1
C9 C8 C7 119.69(19)
C9 C8 H8 120.2
C7 C8 H8 120.2
C10 C9 C8 119.10(19)
C10 C9 H9 120.4
C8 C9 H9 120.4
N3 C10 C9 119.75(19)
N3 C10 H10 120.1
C9 C10 H10 120.1

loop_
_geom_bond_atom_site_label_1
_geom_bond_atom_site_label_2
_geom_bond_distance
O1 C1 1.262(2)
O2 C1 1.255(2)
O3 C4 1.323(2)
O3 H3 0.8200
O4 C4 1.215(2)
N1 C5 1.358(3)
N1 C2 1.359(3)
N1 H1 0.8600
N2 C5 1.331(3)
N2 C3 1.374(3)
N3 C10 1.338(3)
N3 C6 1.354(3)
N3 H3A 0.8600
C1 C2 1.492(3)
C2 C3 1.392(3)
C3 C4 1.489(3)
C5 C6 1.459(3)
C6 C7 1.390(3)
C7 C8 1.390(3)
C7 H7 0.9300
C8 C9 1.386(3)
C8 H8 0.9300
C9 C10 1.384(3)
C9 H9 0.9300
C10 H10 0.9300

loop_
_geom_hbond_atom_site_label_D
_geom_hbond_atom_site_label_H
_geom_hbond_atom_site_label_A
_geom_hbond_site_symmetry_A
_geom_hbond_distance_DH
_geom_hbond_distance_HA
_geom_hbond_distance_DA
_geom_hbond_angle_DHA
O3 H3 O2 . 0.82 1.70 2.517(2) 176
N1 H1 O1 3_765 0.86 1.92 2.743(2) 159
N3 H3A O1 3_765 0.86 1.81 2.656(2) 169
C10 H10 O3 1_565 0.93 2.25 3.153(3) 163
C9 H9 O4 1_565 0.93 2.52 3.239(3) 134

loop_
_geom_torsion_atom_site_label_1
_geom_torsion_atom_site_label_2
_geom_torsion_atom_site_label_3
_geom_torsion_atom_site_label_4
_geom_torsion
C5 N1 C2 C3 0.0(2)
C5 N1 C2 C1 179.48(17)
O2 C1 C2 N1 176.02(18)
O1 C1 C2 N1 -4.0(3)
O2 C1 C2 C3 -4.7(3)
O1 C1 C2 C3 175.2(2)
C5 N2 C3 C2 0.2(2)
C5 N2 C3 C4 -178.71(17)
N1 C2 C3 N2 -0.1(2)
C1 C2 C3 N2 -179.5(2)
N1 C2 C3 C4 178.62(19)
C1 C2 C3 C4 -0.7(4)
N2 C3 C4 O4 2.5(3)
C2 C3 C4 O4 -176.2(2)
N2 C3 C4 O3 -176.70(17)
C2 C3 C4 O3 4.7(3)
C3 N2 C5 N1 -0.2(2)
C3 N2 C5 C6 179.00(18)
C2 N1 C5 N2 0.1(2)
C2 N1 C5 C6 -179.07(18)
C10 N3 C6 C7 -0.9(3)
C10 N3 C6 C5 178.23(17)
N2 C5 C6 N3 -179.50(18)
N1 C5 C6 N3 -0.4(3)
N2 C5 C6 C7 -0.4(3)
N1 C5 C6 C7 178.63(19)
N3 C6 C7 C8 2.0(3)
C5 C6 C7 C8 -177.13(18)
C6 C7 C8 C9 -1.3(3)
C7 C8 C9 C10 -0.4(3)
C6 N3 C10 C9 -0.9(3)
C8 C9 C10 N3 1.5(3)

_cod_database_fobs_code 1544354
